data_7058738
loop_
_publ_author_name
'Yang, Xiaoming'
'Wang, Yanna'
'Li, Zhimin'
'Du, Jiang'
'Wang, Lin'
'Zhang, Tonglai'

_publ_section_title
;
 Energetic transition metal complexes based on methyl carbazate and picric
 acid: syntheses, structures, physicochemical properties and catalysis on
 the thermal decomposition of ammonium perchlorate
;
_journal_issue 35
_journal_name_full 'New Journal of Chemistry'
_journal_page_first 14159
_journal_paper_doi 10.1039/C9NJ03591E
_journal_volume 43
_journal_year 2019
_chemical_formula_moiety 'C4 H16 N4 Ni O6, 2(C6 H2 N3 O7)'
_chemical_formula_sum 'C16 H20 N10 Ni O20'
_chemical_formula_weight 731.13
_space_group_crystal_system monoclinic
_space_group_IT_number 15
_space_group_name_Hall '-C 2yc'
_space_group_name_H-M_alt 'C 1 2/c 1'
_symmetry_space_group_name_Hall '-C 2yc'
_symmetry_space_group_name_H-M 'C 1 2/c 1'
_atom_sites_solution_hydrogens mixed
_atom_sites_solution_primary dual
_audit_creation_date 2018-07-25
_audit_creation_method
;
Olex2 1.2
(compiled 2018.05.29 svn.r3508 for OlexSys, GUI svn.r5506)
;
_audit_update_record
;
2018-11-27 deposited with the CCDC.    2019-08-06 downloaded from the CCDC.
;
_cell_angle_alpha 90
_cell_angle_beta 101.04(3)
_cell_angle_gamma 90
_cell_formula_units_Z 4
_cell_length_a 14.276(3)
_cell_length_b 7.9662(16)
_cell_length_c 24.212(5)
_cell_measurement_reflns_used 5017
_cell_measurement_temperature 153(2)
_cell_measurement_theta_max 31.2514
_cell_measurement_theta_min 1.7139
_cell_volume 2702.6(10)
_computing_molecular_graphics 'Olex2 (Dolomanov et al., 2009)'
_computing_publication_material 'Olex2 (Dolomanov et al., 2009)'
_computing_structure_refinement 'ShelXL (Sheldrick, 2015)'
_computing_structure_solution 'ShelXT (Sheldrick, 2015)'
_diffrn_ambient_temperature 153.15
_diffrn_measured_fraction_theta_full 0.994
_diffrn_measured_fraction_theta_max 0.893
_diffrn_measurement_device_type 'multiwire proportional'
_diffrn_measurement_method 'phi and omega scans'
_diffrn_radiation_monochromator graphite
_diffrn_radiation_type MoK\a
_diffrn_radiation_wavelength 0.71073
_diffrn_reflns_av_R_equivalents 0.0542
_diffrn_reflns_av_unetI/netI 0.0530
_diffrn_reflns_Laue_measured_fraction_full 0.994
_diffrn_reflns_Laue_measured_fraction_max 0.893
_diffrn_reflns_limit_h_max 16
_diffrn_reflns_limit_h_min -20
_diffrn_reflns_limit_k_max 11
_diffrn_reflns_limit_k_min -11
_diffrn_reflns_limit_l_max 35
_diffrn_reflns_limit_l_min -35
_diffrn_reflns_number 11532
_diffrn_reflns_point_group_measured_fraction_full 0.994
_diffrn_reflns_point_group_measured_fraction_max 0.893
_diffrn_reflns_theta_full 25.242
_diffrn_reflns_theta_max 31.535
_diffrn_reflns_theta_min 2.908
_exptl_absorpt_coefficient_mu 0.831
_exptl_absorpt_correction_T_max 1.0000
_exptl_absorpt_correction_T_min 0.8372
_exptl_absorpt_correction_type multi-scan
_exptl_absorpt_process_details 'CrystalClear (Rigaku Inc., 2008)'
_exptl_crystal_colour colorless
_exptl_crystal_density_diffrn 1.797
_exptl_crystal_description block
_exptl_crystal_F_000 1496
_exptl_crystal_size_max 0.23
_exptl_crystal_size_mid 0.2
_exptl_crystal_size_min 0.17
_refine_diff_density_max 0.563
_refine_diff_density_min -0.690
_refine_diff_density_rms 0.094
_refine_ls_extinction_method none
_refine_ls_goodness_of_fit_ref 1.082
_refine_ls_hydrogen_treatment constr
_refine_ls_matrix_type full
_refine_ls_number_parameters 214
_refine_ls_number_reflns 4027
_refine_ls_number_restraints 0
_refine_ls_restrained_S_all 1.082
_refine_ls_R_factor_all 0.0648
_refine_ls_R_factor_gt 0.0551
_refine_ls_shift/su_max 0.000
_refine_ls_shift/su_mean 0.000
_refine_ls_structure_factor_coef Fsqd
_refine_ls_weighting_details 'w=1/[\s^2^(Fo^2^)+(0.0480P)^2^+6.7028P] where P=(Fo^2^+2Fc^2^)/3'
_refine_ls_weighting_scheme calc
_refine_ls_wR_factor_gt 0.1232
_refine_ls_wR_factor_ref 0.1306
_reflns_Friedel_coverage 0.000
_reflns_number_gt 3538
_reflns_number_total 4027
_reflns_threshold_expression 'I > 2\s(I)'
_cod_data_source_file c9nj03591e2.cif
_cod_data_source_block bwn18185
_cod_depositor_comments 'Adding full bibliography for 7058734--7058740.cif.'
_cod_original_cell_volume 2702.5(10)
_cod_database_code 7058738
_shelx_shelxl_version_number 2018/3
_shelx_space_group_comment
;
The symmetry employed for this shelxl refinement is uniquely defined
by the following loop, which should always be used as a source of
symmetry information in preference to the above space-group names.
They are only intended as comments.
;
_shelx_estimated_absorpt_t_max 0.872
_shelx_estimated_absorpt_t_min 0.832
_olex2_refinement_description
;
1. Fixed Uiso
 At 1.2 times of:
  All C(H) groups, All N(H) groups, All N(H,H) groups, All O(H,H) groups
 At 1.5 times of:
  All C(H,H,H) groups
2.a Riding coordinates:
 O3(H3A,H3B), N1(H1A,H1B), N2(H2)
2.b Aromatic/amide H refined with riding coordinates:
 C4(H4), C6(H6)
2.c Idealised Me refined as rotating group:
 C2(H2A,H2B,H2C)
;
_olex2_submission_special_instructions 'No special instructions were received'

loop_
_space_group_symop_operation_xyz
'x, y, z'
'-x, y, -z+1/2'
'x+1/2, y+1/2, z'
'-x+1/2, y+1/2, -z+1/2'
'-x, -y, -z'
'x, -y, z-1/2'
'-x+1/2, -y+1/2, -z'
'x+1/2, -y+1/2, z-1/2'

loop_
_atom_site_label
_atom_site_type_symbol
_atom_site_fract_x
_atom_site_fract_y
_atom_site_fract_z
_atom_site_U_iso_or_equiv
_atom_site_adp_type
_atom_site_occupancy
_atom_site_site_symmetry_order
_atom_site_calc_flag
_atom_site_refinement_flags_posn
_atom_site_refinement_flags_adp
_atom_site_refinement_flags_occupancy
Ni1 Ni 0.500000 0.68952(5) 0.250000 0.01582(12) Uani 1 2 d S T P
O1 O 0.44690(12) 0.5153(2) 0.29813(7) 0.0207(3) Uani 1 1 d . . .
O2 O 0.32357(13) 0.3398(2) 0.29728(8) 0.0292(4) Uani 1 1 d . . .
O3 O 0.54520(12) 0.8827(2) 0.20644(7) 0.0215(3) Uani 1 1 d . . .
H3A H 0.501259 0.945067 0.189818 0.026 Uiso 1 1 d R . .
H3B H 0.585009 0.864937 0.185658 0.026 Uiso 1 1 d R . .
N1 N 0.36446(14) 0.6454(3) 0.19989(8) 0.0179(4) Uani 1 1 d . . .
H1A H 0.330418 0.733417 0.193672 0.021 Uiso 1 1 d R . .
H1B H 0.370358 0.605607 0.168152 0.021 Uiso 1 1 d R . .
N2 N 0.31853(14) 0.5191(3) 0.22626(9) 0.0218(4) Uani 1 1 d . . .
H2 H 0.280272 0.456107 0.204282 0.026 Uiso 1 1 d R . .
C1 C 0.36832(16) 0.4606(3) 0.27506(10) 0.0191(4) Uani 1 1 d . . .
C2 C 0.37555(19) 0.2707(4) 0.34982(12) 0.0299(6) Uani 1 1 d . . .
H2A H 0.439896 0.238510 0.345273 0.045 Uiso 1 1 calc GR . .
H2B H 0.341880 0.171624 0.360032 0.045 Uiso 1 1 calc GR . .
H2C H 0.379931 0.355269 0.379595 0.045 Uiso 1 1 calc GR . .
O002 O 0.32158(12) 0.8284(2) 0.35420(7) 0.0216(3) Uani 1 1 d . . .
O4 O 0.12863(14) 0.7457(3) 0.34499(10) 0.0396(5) Uani 1 1 d . . .
O5 O 0.14211(14) 0.4763(3) 0.35235(9) 0.0330(5) Uani 1 1 d . . .
O6 O 0.26884(15) 0.3824(3) 0.55851(8) 0.0344(5) Uani 1 1 d . . .
O7 O 0.41583(15) 0.4607(3) 0.58705(8) 0.0320(4) Uani 1 1 d . . .
O8 O 0.56052(13) 0.8445(3) 0.48278(8) 0.0288(4) Uani 1 1 d . . .
O9 O 0.48021(14) 0.9818(2) 0.41252(8) 0.0309(4) Uani 1 1 d . . .
N3 N 0.16935(14) 0.6200(3) 0.36583(9) 0.0214(4) Uani 1 1 d . . .
N4 N 0.34054(16) 0.4602(3) 0.55207(9) 0.0237(4) Uani 1 1 d . . .
N5 N 0.48752(15) 0.8677(3) 0.44725(8) 0.0206(4) Uani 1 1 d . . .
C3 C 0.25336(16) 0.6383(3) 0.41057(10) 0.0186(4) Uani 1 1 d . . .
C4 C 0.25657(17) 0.5417(3) 0.45780(10) 0.0201(4) Uani 1 1 d . . .
H4 H 0.206113 0.466822 0.461034 0.024 Uiso 1 1 calc R . .
C5 C 0.33595(17) 0.5569(3) 0.50074(9) 0.0201(4) Uani 1 1 d . . .
C6 C 0.41045(17) 0.6629(3) 0.49604(10) 0.0201(4) Uani 1 1 d . . .
H6 H 0.464390 0.670520 0.525768 0.024 Uiso 1 1 calc R . .
C7 C 0.40625(16) 0.7580(3) 0.44789(10) 0.0187(4) Uani 1 1 d . . .
C8 C 0.32676(16) 0.7526(3) 0.40053(9) 0.0166(4) Uani 1 1 d . . .

loop_
_atom_site_aniso_label
_atom_site_aniso_U_11
_atom_site_aniso_U_22
_atom_site_aniso_U_33
_atom_site_aniso_U_23
_atom_site_aniso_U_13
_atom_site_aniso_U_12
Ni1 0.01340(19) 0.0189(2) 0.01442(19) 0.000 0.00094(14) 0.000
O1 0.0170(7) 0.0232(8) 0.0198(8) 0.0045(6) -0.0015(6) -0.0056(6)
O2 0.0194(8) 0.0310(10) 0.0346(10) 0.0115(8) -0.0017(8) -0.0088(7)
O3 0.0211(8) 0.0248(9) 0.0200(8) 0.0064(7) 0.0071(6) 0.0038(7)
N1 0.0163(9) 0.0204(9) 0.0159(8) 0.0003(7) 0.0004(7) 0.0000(7)
N2 0.0162(9) 0.0230(10) 0.0234(10) 0.0006(8) -0.0030(7) -0.0048(8)
C1 0.0156(10) 0.0197(10) 0.0215(10) -0.0001(8) 0.0023(8) -0.0008(8)
C2 0.0240(12) 0.0303(13) 0.0343(14) 0.0137(11) 0.0022(11) -0.0023(10)
O002 0.0181(8) 0.0286(9) 0.0173(8) 0.0050(7) 0.0018(6) -0.0005(7)
O4 0.0219(9) 0.0359(11) 0.0548(14) 0.0144(10) -0.0088(9) 0.0005(9)
O5 0.0269(10) 0.0319(10) 0.0365(11) -0.0134(8) -0.0029(8) -0.0054(8)
O6 0.0329(11) 0.0402(11) 0.0309(10) 0.0110(9) 0.0084(9) -0.0099(9)
O7 0.0321(10) 0.0420(11) 0.0195(8) 0.0057(8) -0.0008(8) -0.0060(9)
O8 0.0185(8) 0.0349(10) 0.0301(10) 0.0028(8) -0.0026(7) -0.0058(8)
O9 0.0349(10) 0.0314(10) 0.0245(9) 0.0077(8) 0.0014(8) -0.0149(8)
N3 0.0169(9) 0.0262(10) 0.0210(9) 0.0000(8) 0.0034(8) -0.0012(8)
N4 0.0266(10) 0.0256(10) 0.0194(9) 0.0029(8) 0.0056(8) 0.0002(8)
N5 0.0208(9) 0.0232(10) 0.0172(9) -0.0022(7) 0.0024(7) -0.0047(8)
C3 0.0159(10) 0.0208(10) 0.0181(10) -0.0004(8) 0.0014(8) -0.0019(8)
C4 0.0177(10) 0.0207(11) 0.0227(11) -0.0010(9) 0.0057(9) -0.0023(8)
C5 0.0219(11) 0.0224(11) 0.0155(10) 0.0022(8) 0.0028(8) -0.0001(9)
C6 0.0184(10) 0.0245(11) 0.0159(10) 0.0003(8) -0.0001(8) -0.0005(9)
C7 0.0166(10) 0.0211(10) 0.0180(10) -0.0016(8) 0.0025(8) -0.0023(8)
C8 0.0145(9) 0.0190(10) 0.0162(10) -0.0011(8) 0.0025(8) 0.0000(8)

loop_
_atom_type_symbol
_atom_type_description
_atom_type_scat_dispersion_real
_atom_type_scat_dispersion_imag
_atom_type_scat_source
C C 0.0033 0.0016 'International Tables Vol C Tables 4.2.6.8 and 6.1.1.4'
H H 0.0000 0.0000 'International Tables Vol C Tables 4.2.6.8 and 6.1.1.4'
N N 0.0061 0.0033 'International Tables Vol C Tables 4.2.6.8 and 6.1.1.4'
Ni Ni 0.3393 1.1124 'International Tables Vol C Tables 4.2.6.8 and 6.1.1.4'
O O 0.0106 0.0060 'International Tables Vol C Tables 4.2.6.8 and 6.1.1.4'

loop_
_geom_angle_atom_site_label_1
_geom_angle_atom_site_label_2
_geom_angle_atom_site_label_3
_geom_angle
_geom_angle_site_symmetry_1
_geom_angle_site_symmetry_3
O1 Ni1 O1 94.72(10) 2_655 .
O1 Ni1 N1 87.63(7) 2_655 .
O1 Ni1 N1 87.63(7) . 2_655
O1 Ni1 N1 79.36(7) . .
O1 Ni1 N1 79.36(7) 2_655 2_655
O3 Ni1 O1 91.64(7) 2_655 .
O3 Ni1 O1 173.57(7) . .
O3 Ni1 O1 173.57(7) 2_655 2_655
O3 Ni1 O1 91.65(7) . 2_655
O3 Ni1 O3 82.00(10) . 2_655
O3 Ni1 N1 100.07(7) . .
O3 Ni1 N1 94.42(7) . 2_655
O3 Ni1 N1 94.42(7) 2_655 .
O3 Ni1 N1 100.06(7) 2_655 2_655
N1 Ni1 N1 160.79(11) . 2_655
C1 O1 Ni1 112.67(15) . .
C1 O2 C2 115.20(19) . .
N2 N1 Ni1 108.18(13) . .
C1 N2 N1 115.52(19) . .
O1 C1 O2 122.7(2) . .
O1 C1 N2 124.0(2) . .
O2 C1 N2 113.3(2) . .
O4 N3 O5 123.5(2) . .
O4 N3 C3 119.0(2) . .
O5 N3 C3 117.5(2) . .
O6 N4 O7 123.4(2) . .
O6 N4 C5 118.2(2) . .
O7 N4 C5 118.4(2) . .
O8 N5 C7 118.1(2) . .
O9 N5 O8 122.6(2) . .
O9 N5 C7 119.2(2) . .
C4 C3 N3 117.0(2) . .
C4 C3 C8 125.8(2) . .
C8 C3 N3 117.2(2) . .
C3 C4 C5 117.9(2) . .
C4 C5 N4 119.4(2) . .
C6 C5 N4 119.1(2) . .
C6 C5 C4 121.5(2) . .
C5 C6 C7 119.7(2) . .
C6 C7 N5 115.6(2) . .
C6 C7 C8 123.5(2) . .
C8 C7 N5 120.9(2) . .
O002 C8 C3 122.0(2) . .
O002 C8 C7 126.2(2) . .
C3 C8 C7 111.6(2) . .

loop_
_geom_bond_atom_site_label_1
_geom_bond_atom_site_label_2
_geom_bond_distance
_geom_bond_site_symmetry_2
Ni1 O1 2.0485(17) .
Ni1 O1 2.0485(17) 2_655
Ni1 O3 2.0390(17) .
Ni1 O3 2.0390(17) 2_655
Ni1 N1 2.107(2) .
Ni1 N1 2.107(2) 2_655
O1 C1 1.233(3) .
O2 C1 1.325(3) .
O2 C2 1.453(3) .
N1 N2 1.418(3) .
N2 C1 1.340(3) .
O002 C8 1.264(3) .
O4 N3 1.217(3) .
O5 N3 1.233(3) .
O6 N4 1.232(3) .
O7 N4 1.234(3) .
O8 N5 1.232(3) .
O9 N5 1.229(3) .
N3 C3 1.461(3) .
N4 C5 1.453(3) .
N5 C7 1.455(3) .
C3 C4 1.372(3) .
C3 C8 1.443(3) .
C4 C5 1.389(3) .
C5 C6 1.380(3) .
C6 C7 1.382(3) .
C7 C8 1.451(3) .

loop_
_geom_torsion_atom_site_label_1
_geom_torsion_atom_site_label_2
_geom_torsion_atom_site_label_3
_geom_torsion_atom_site_label_4
_geom_torsion
Ni1 O1 C1 O2 175.96(18)
Ni1 O1 C1 N2 -5.9(3)
Ni1 N1 N2 C1 0.9(2)
N1 N2 C1 O1 3.4(3)
N1 N2 C1 O2 -178.27(19)
C2 O2 C1 O1 -2.6(4)
C2 O2 C1 N2 179.1(2)
O4 N3 C3 C4 132.2(3)
O4 N3 C3 C8 -49.5(3)
O5 N3 C3 C4 -45.8(3)
O5 N3 C3 C8 132.4(2)
O6 N4 C5 C4 -8.3(3)
O6 N4 C5 C6 171.2(2)
O7 N4 C5 C4 172.0(2)
O7 N4 C5 C6 -8.5(3)
O8 N5 C7 C6 14.4(3)
O8 N5 C7 C8 -166.0(2)
O9 N5 C7 C6 -163.8(2)
O9 N5 C7 C8 15.8(3)
N3 C3 C4 C5 179.8(2)
N3 C3 C8 O002 -3.2(3)
N3 C3 C8 C7 -179.5(2)
N4 C5 C6 C7 -178.8(2)
N5 C7 C8 O002 5.1(4)
N5 C7 C8 C3 -178.8(2)
C3 C4 C5 N4 178.2(2)
C3 C4 C5 C6 -1.3(4)
C4 C3 C8 O002 174.8(2)
C4 C3 C8 C7 -1.5(3)
C4 C5 C6 C7 0.7(4)
C5 C6 C7 N5 179.1(2)
C5 C6 C7 C8 -0.5(4)
C6 C7 C8 O002 -175.3(2)
C6 C7 C8 C3 0.8(3)
C8 C3 C4 C5 1.7(4)
